data_1515527
loop_
_publ_author_name
'Lu, Hongjian'
'Jiang, Huiling'
'Hu, Yang'
'Wojtas, Lukasz'
'Zhang, X. Peter'

_publ_section_title
;
 Chemoselective intramolecular allylic C--H amination versus C&#xE001;C
 aziridination through Co(ii)-based metalloradical catalysis
;
_journal_issue 12
_journal_name_full 'Chemical Science'
_journal_page_first 2361
_journal_paper_doi 10.1039/c1sc00366f
_journal_volume 2
_journal_year 2011
_chemical_formula_moiety 'C16 H22 N2 O2 S'
_chemical_formula_sum 'C16 H22 N2 O2 S'
_chemical_formula_weight 306.42
_chemical_name_systematic
;
?
;
_space_group_IT_number 61
_symmetry_cell_setting orthorhombic
_symmetry_space_group_name_Hall '-P 2ac 2ab'
_symmetry_space_group_name_H-M 'P b c a'
_atom_sites_solution_hydrogens geom
_atom_sites_solution_primary direct
_atom_sites_solution_secondary difmap
_audit_creation_method SHELXL-97
_cell_angle_alpha 90.00
_cell_angle_beta 90.00
_cell_angle_gamma 90.00
_cell_formula_units_Z 8
_cell_length_a 12.3076(3)
_cell_length_b 9.7760(3)
_cell_length_c 26.6952(7)
_cell_measurement_reflns_used 4696
_cell_measurement_temperature 293(2)
_cell_measurement_theta_max 66.25
_cell_measurement_theta_min 3.31
_cell_volume 3211.94(15)
_computing_cell_refinement 'APEX2 (Bruker, 2010); SAINT (Bruker, 2009)'
_computing_data_collection 'APEX2 (Bruker, 2010)'
_computing_data_reduction 'SAINT (Bruker, 2009);XPREP(Sheldrick,2008)'
_computing_publication_material 'APEX2 (Bruker, 2010)'
_computing_structure_refinement 'SHELXL-97 (Sheldrick, 2008)'
_computing_structure_solution 'SHELXS-97 (Sheldrick, 2008)'
_diffrn_ambient_temperature 293(2)
_diffrn_measured_fraction_theta_full 0.995
_diffrn_measured_fraction_theta_max 0.995
_diffrn_measurement_device_type 'BRUKER SMART APEXII CCD'
_diffrn_measurement_method 'omega scans'
_diffrn_radiation_monochromator graphite
_diffrn_radiation_source 'fine-focus sealed tube'
_diffrn_radiation_type CuK\a
_diffrn_radiation_wavelength 1.54178
_diffrn_reflns_av_R_equivalents 0.0679
_diffrn_reflns_av_sigmaI/netI 0.0405
_diffrn_reflns_limit_h_max 14
_diffrn_reflns_limit_h_min -14
_diffrn_reflns_limit_k_max 11
_diffrn_reflns_limit_k_min -11
_diffrn_reflns_limit_l_max 31
_diffrn_reflns_limit_l_min -31
_diffrn_reflns_number 32841
_diffrn_reflns_theta_full 67.12
_diffrn_reflns_theta_max 67.12
_diffrn_reflns_theta_min 3.31
_exptl_absorpt_coefficient_mu 1.837
_exptl_absorpt_correction_T_max 0.9301
_exptl_absorpt_correction_T_min 0.8096
_exptl_absorpt_correction_type multi-scan
_exptl_absorpt_process_details 'SADABS; (Sheldrick, 2003)'
_exptl_crystal_colour colorless
_exptl_crystal_density_diffrn 1.267
_exptl_crystal_density_method 'not measured'
_exptl_crystal_description needle
_exptl_crystal_F_000 1312
_exptl_crystal_size_max 0.12
_exptl_crystal_size_mid 0.05
_exptl_crystal_size_min 0.04
_refine_diff_density_max 0.333
_refine_diff_density_min -0.329
_refine_diff_density_rms 0.049
_refine_ls_extinction_method none
_refine_ls_goodness_of_fit_ref 1.034
_refine_ls_hydrogen_treatment mixed
_refine_ls_matrix_type full
_refine_ls_number_parameters 193
_refine_ls_number_reflns 2859
_refine_ls_number_restraints 0
_refine_ls_restrained_S_all 1.034
_refine_ls_R_factor_all 0.0504
_refine_ls_R_factor_gt 0.0407
_refine_ls_shift/su_max 0.000
_refine_ls_shift/su_mean 0.000
_refine_ls_structure_factor_coef Fsqd
_refine_ls_weighting_details 'calc w=1/[\s^2^(Fo^2^)+(0.0557P)^2^+1.6968P] where P=(Fo^2^+2Fc^2^)/3'
_refine_ls_weighting_scheme calc
_refine_ls_wR_factor_gt 0.1041
_refine_ls_wR_factor_ref 0.1110
_reflns_number_gt 2398
_reflns_number_total 2859
_reflns_threshold_expression >2sigma(I)
_cod_data_source_file c1sc00366f.txt
_cod_data_source_block hjl_8_118
_cod_original_sg_symbol_Hall -P2ac2ab
_cod_original_sg_symbol_H-M Pbca
_cod_database_code 1515527

loop_
_symmetry_equiv_pos_as_xyz
'x, y, z'
'x+1/2, -y+1/2, -z'
'-x, y+1/2, -z+1/2'
'-x+1/2, -y, z+1/2'
'-x, -y, -z'
'-x-1/2, y-1/2, z'
'x, -y-1/2, z-1/2'
'x-1/2, y, -z-1/2'

loop_
_atom_site_label
_atom_site_type_symbol
_atom_site_fract_x
_atom_site_fract_y
_atom_site_fract_z
_atom_site_U_iso_or_equiv
_atom_site_adp_type
_atom_site_occupancy
_atom_site_symmetry_multiplicity
_atom_site_calc_flag
_atom_site_refinement_flags
S1 S 0.28053(3) 0.05056(4) 0.410352(16) 0.02063(16) Uani 1 1 d .
O1 O 0.16832(11) 0.05422(14) 0.39685(5) 0.0276(3) Uani 1 1 d .
O2 O 0.31945(11) -0.07391(13) 0.43283(5) 0.0269(3) Uani 1 1 d .
N1 N 0.35155(13) 0.08796(16) 0.35991(6) 0.0247(4) Uani 1 1 d .
N2 N 0.30579(13) 0.17375(16) 0.44842(6) 0.0212(3) Uani 1 1 d .
H2 H 0.2672(19) 0.245(3) 0.4413(9) 0.032 Uiso 1 1 d .
C1 C 0.4269(2) 0.1577(3) 0.17749(9) 0.0551(8) Uani 1 1 d .
H1 H 0.4475 0.1942 0.1467 0.066 Uiso 1 1 calc R
C2 C 0.4754(2) 0.0406(3) 0.19486(9) 0.0508(7) Uani 1 1 d .
H2A H 0.5286 -0.0024 0.1758 0.061 Uiso 1 1 calc R
C3 C 0.44542(19) -0.0136(3) 0.24043(8) 0.0398(5) Uani 1 1 d .
H3 H 0.4790 -0.0928 0.2519 0.048 Uiso 1 1 calc R
C4 C 0.36601(17) 0.0481(2) 0.26931(7) 0.0287(5) Uani 1 1 d .
C5 C 0.33231(18) -0.0113(2) 0.31871(7) 0.0300(5) Uani 1 1 d .
H5A H 0.2558 -0.0350 0.3176 0.036 Uiso 1 1 calc R
H5B H 0.3733 -0.0942 0.3251 0.036 Uiso 1 1 calc R
C6 C 0.46700(15) 0.1262(2) 0.36863(7) 0.0257(4) Uani 1 1 d .
H6 H 0.4938 0.1627 0.3367 0.031 Uiso 1 1 calc R
C7 C 0.47586(15) 0.2435(2) 0.40654(7) 0.0241(4) Uani 1 1 d .
H7 H 0.4360 0.3216 0.3926 0.029 Uiso 1 1 calc R
C8 C 0.42186(15) 0.20661(19) 0.45703(7) 0.0234(4) Uani 1 1 d .
H8 H 0.4583 0.1264 0.4713 0.028 Uiso 1 1 calc R
C9 C 0.42637(16) 0.3220(2) 0.49412(7) 0.0270(4) Uani 1 1 d .
H9 H 0.3845 0.3992 0.4877 0.032 Uiso 1 1 calc R
C10 C 0.48522(18) 0.3209(2) 0.53476(8) 0.0325(5) Uani 1 1 d .
H10A H 0.5280 0.2453 0.5423 0.039 Uiso 1 1 calc R
H10B H 0.4844 0.3959 0.5562 0.039 Uiso 1 1 calc R
C11 C 0.3477(2) 0.2213(3) 0.20560(9) 0.0501(7) Uani 1 1 d .
H11 H 0.3149 0.3008 0.1939 0.060 Uiso 1 1 calc R
C12 C 0.31702(19) 0.1668(2) 0.25141(8) 0.0364(5) Uani 1 1 d .
H12 H 0.2634 0.2097 0.2703 0.044 Uiso 1 1 calc R
C13 C 0.59488(17) 0.2867(2) 0.41155(8) 0.0311(5) Uani 1 1 d .
H13A H 0.6184 0.3277 0.3803 0.037 Uiso 1 1 calc R
H13B H 0.6007 0.3557 0.4375 0.037 Uiso 1 1 calc R
C14 C 0.67054(18) 0.1677(2) 0.42436(9) 0.0391(5) Uani 1 1 d .
H14A H 0.7451 0.1999 0.4250 0.047 Uiso 1 1 calc R
H14B H 0.6529 0.1329 0.4574 0.047 Uiso 1 1 calc R
C15 C 0.65961(18) 0.0534(2) 0.38605(10) 0.0424(6) Uani 1 1 d .
H15A H 0.7049 -0.0232 0.3959 0.051 Uiso 1 1 calc R
H15B H 0.6846 0.0855 0.3537 0.051 Uiso 1 1 calc R
C16 C 0.54175(18) 0.0062(2) 0.38182(9) 0.0342(5) Uani 1 1 d .
H16A H 0.5189 -0.0337 0.4134 0.041 Uiso 1 1 calc R
H16B H 0.5361 -0.0636 0.3561 0.041 Uiso 1 1 calc R

loop_
_atom_site_aniso_label
_atom_site_aniso_U_11
_atom_site_aniso_U_22
_atom_site_aniso_U_33
_atom_site_aniso_U_23
_atom_site_aniso_U_13
_atom_site_aniso_U_12
S1 0.0199(3) 0.0199(3) 0.0221(3) 0.00021(17) 0.00194(16) -0.00186(17)
O1 0.0220(7) 0.0331(8) 0.0278(7) -0.0028(6) 0.0003(5) -0.0032(6)
O2 0.0279(7) 0.0209(7) 0.0320(8) 0.0026(5) 0.0028(6) -0.0026(6)
N1 0.0260(9) 0.0247(8) 0.0234(8) -0.0031(6) 0.0040(6) -0.0058(7)
N2 0.0222(8) 0.0187(8) 0.0226(8) 0.0008(6) 0.0013(6) 0.0011(6)
C1 0.085(2) 0.0569(16) 0.0235(12) -0.0076(11) 0.0082(12) -0.0392(15)
C2 0.0562(16) 0.0610(17) 0.0353(13) -0.0188(12) 0.0190(11) -0.0220(13)
C3 0.0386(13) 0.0473(13) 0.0334(12) -0.0125(10) 0.0049(10) -0.0050(11)
C4 0.0284(11) 0.0332(11) 0.0246(10) -0.0069(8) 0.0015(8) -0.0110(9)
C5 0.0344(12) 0.0277(10) 0.0280(11) -0.0053(8) 0.0043(8) -0.0056(9)
C6 0.0207(10) 0.0290(10) 0.0274(10) 0.0010(8) 0.0044(8) -0.0026(8)
C7 0.0224(10) 0.0228(9) 0.0271(10) 0.0031(8) 0.0000(8) -0.0007(8)
C8 0.0203(10) 0.0230(9) 0.0269(10) 0.0022(8) -0.0012(7) 0.0013(7)
C9 0.0260(11) 0.0257(10) 0.0294(10) 0.0020(8) -0.0015(8) -0.0010(8)
C10 0.0361(12) 0.0314(11) 0.0299(11) 0.0022(9) -0.0033(9) -0.0028(9)
C11 0.0740(19) 0.0406(13) 0.0357(13) 0.0043(11) -0.0107(12) -0.0185(13)
C12 0.0405(13) 0.0355(12) 0.0333(12) -0.0039(10) -0.0008(9) -0.0063(10)
C13 0.0258(11) 0.0327(11) 0.0349(11) 0.0016(9) 0.0017(8) -0.0060(9)
C14 0.0210(10) 0.0488(14) 0.0475(13) 0.0060(11) -0.0019(9) 0.0007(10)
C15 0.0258(11) 0.0443(13) 0.0570(15) 0.0058(11) 0.0057(10) 0.0093(10)
C16 0.0311(11) 0.0283(10) 0.0432(12) -0.0018(9) 0.0062(9) 0.0025(9)

loop_
_atom_type_symbol
_atom_type_description
_atom_type_scat_dispersion_real
_atom_type_scat_dispersion_imag
_atom_type_scat_source
C C 0.0181 0.0091 'International Tables Vol C Tables 4.2.6.8 and 6.1.1.4'
H H 0.0000 0.0000 'International Tables Vol C Tables 4.2.6.8 and 6.1.1.4'
N N 0.0311 0.0180 'International Tables Vol C Tables 4.2.6.8 and 6.1.1.4'
O O 0.0492 0.0322 'International Tables Vol C Tables 4.2.6.8 and 6.1.1.4'
S S 0.3331 0.5567 'International Tables Vol C Tables 4.2.6.8 and 6.1.1.4'

loop_
_geom_angle_atom_site_label_1
_geom_angle_atom_site_label_2
_geom_angle_atom_site_label_3
_geom_angle
O1 S1 O2 116.65(8)
O1 S1 N2 109.16(8)
O2 S1 N2 107.81(8)
O1 S1 N1 107.54(8)
O2 S1 N1 110.62(8)
N2 S1 N1 104.37(8)
C5 N1 C6 115.61(15)
C5 N1 S1 112.08(12)
C6 N1 S1 115.78(13)
C8 N2 S1 116.57(12)
C8 N2 H2 112.7(16)
S1 N2 H2 111.2(16)
C2 C1 C11 120.0(2)
C2 C1 H1 120.0
C11 C1 H1 120.0
C1 C2 C3 120.2(2)
C1 C2 H2A 119.9
C3 C2 H2A 119.9
C2 C3 C4 120.9(2)
C2 C3 H3 119.6
C4 C3 H3 119.6
C3 C4 C12 118.6(2)
C3 C4 C5 121.1(2)
C12 C4 C5 120.31(19)
N1 C5 C4 110.75(16)
N1 C5 H5A 109.5
C4 C5 H5A 109.5
N1 C5 H5B 109.5
C4 C5 H5B 109.5
H5A C5 H5B 108.1
N1 C6 C16 114.65(16)
N1 C6 C7 111.05(15)
C16 C6 C7 112.23(17)
N1 C6 H6 106.1
C16 C6 H6 106.1
C7 C6 H6 106.1
C13 C7 C6 109.39(16)
C13 C7 C8 113.56(16)
C6 C7 C8 111.74(15)
C13 C7 H7 107.3
C6 C7 H7 107.3
C8 C7 H7 107.3
N2 C8 C9 107.49(15)
N2 C8 C7 109.26(15)
C9 C8 C7 112.56(15)
N2 C8 H8 109.2
C9 C8 H8 109.2
C7 C8 H8 109.2
C10 C9 C8 124.25(19)
C10 C9 H9 117.9
C8 C9 H9 117.9
C9 C10 H10A 120.0
C9 C10 H10B 120.0
H10A C10 H10B 120.0
C1 C11 C12 120.0(2)
C1 C11 H11 120.0
C12 C11 H11 120.0
C11 C12 C4 120.3(2)
C11 C12 H12 119.8
C4 C12 H12 119.8
C14 C13 C7 113.14(17)
C14 C13 H13A 109.0
C7 C13 H13A 109.0
C14 C13 H13B 109.0
C7 C13 H13B 109.0
H13A C13 H13B 107.8
C15 C14 C13 110.78(19)
C15 C14 H14A 109.5
C13 C14 H14A 109.5
C15 C14 H14B 109.5
C13 C14 H14B 109.5
H14A C14 H14B 108.1
C14 C15 C16 110.85(18)
C14 C15 H15A 109.5
C16 C15 H15A 109.5
C14 C15 H15B 109.5
C16 C15 H15B 109.5
H15A C15 H15B 108.1
C15 C16 C6 110.88(17)
C15 C16 H16A 109.5
C6 C16 H16A 109.5
C15 C16 H16B 109.5
C6 C16 H16B 109.5
H16A C16 H16B 108.1

loop_
_geom_bond_atom_site_label_1
_geom_bond_atom_site_label_2
_geom_bond_distance
S1 O1 1.4277(14)
S1 O2 1.4388(14)
S1 N2 1.6062(16)
S1 N1 1.6466(16)
N1 C5 1.485(2)
N1 C6 1.488(2)
N2 C8 1.482(2)
N2 H2 0.87(3)
C1 C2 1.372(4)
C1 C11 1.378(4)
C1 H1 0.9300
C2 C3 1.377(4)
C2 H2A 0.9300
C3 C4 1.383(3)
C3 H3 0.9300
C4 C12 1.392(3)
C4 C5 1.499(3)
C5 H5A 0.9700
C5 H5B 0.9700
C6 C16 1.532(3)
C6 C7 1.533(3)
C6 H6 0.9800
C7 C13 1.530(3)
C7 C8 1.546(3)
C7 H7 0.9800
C8 C9 1.502(3)
C8 H8 0.9800
C9 C10 1.305(3)
C9 H9 0.9300
C10 H10A 0.9300
C10 H10B 0.9300
C11 C12 1.387(3)
C11 H11 0.9300
C12 H12 0.9300
C13 C14 1.528(3)
C13 H13A 0.9700
C13 H13B 0.9700
C14 C15 1.521(3)
C14 H14A 0.9700
C14 H14B 0.9700
C15 C16 1.526(3)
C15 H15A 0.9700
C15 H15B 0.9700
C16 H16A 0.9700
C16 H16B 0.9700
